data_2015208
loop_
_publ_author_name
'Nichol, Gary S.'
'Clegg, William'

_publ_section_title
;
 Hydrogen-bonding and carbonyl--carbonyl interactions in violuric acid
 methanol solvate
;
_journal_coeditor_code SK1883
_journal_issue 12
_journal_name_full 'Acta Crystallographica Section C'
_journal_page_first o718
_journal_page_last o721
_journal_paper_doi 10.1107/S010827010503605X
_journal_volume 61
_journal_year 2005
_chemical_formula_iupac 'C4 H3 N3 O4, C H4 O'
_chemical_formula_moiety 'C4 H3 N3 O4, C H4 O'
_chemical_formula_sum 'C5 H7 N3 O5'
_chemical_formula_weight 189.14
_chemical_name_common 'violuric acid methanol solvate'
_chemical_name_systematic
;
pyrimidine-2,4,5,6(1H,3H)-tetrone 5-oxime methanol solvate
;
_space_group_IT_number 2
_symmetry_cell_setting triclinic
_symmetry_space_group_name_Hall '-P 1'
_symmetry_space_group_name_H-M 'P -1'
_atom_sites_solution_hydrogens difmap
_atom_sites_solution_primary direct
_atom_sites_solution_secondary difmap
_audit_creation_method SHELXL-97
_cell_angle_alpha 100.474(2)
_cell_angle_beta 102.939(2)
_cell_angle_gamma 99.823(2)
_cell_formula_units_Z 2
_cell_length_a 4.9650(9)
_cell_length_b 8.6210(17)
_cell_length_c 10.2610(17)
_cell_measurement_reflns_used 1809
_cell_measurement_temperature 120(2)
_cell_measurement_theta_max 28.8
_cell_measurement_theta_min 4.0
_cell_volume 410.56(13)
_computing_cell_refinement APEX2
_computing_data_collection 'APEX2 (Bruker, 2004)'
_computing_data_reduction 'SAINT (Bruker, 2001)'
_computing_molecular_graphics 'SHELXTL and MERCURY (Bruno <i>et al.</i>,  2002)'
_computing_publication_material 'SHELXTL and local programs'
_computing_structure_refinement 'SHELXTL (Sheldrick, 2001)'
_computing_structure_solution 'SIR2002 (Burla <i>et al.</i>,  2003)'
_diffrn_ambient_temperature 120(2)
_diffrn_measured_fraction_theta_full 0.976
_diffrn_measured_fraction_theta_max 0.976
_diffrn_measurement_device_type 'Bruker APEX2 CCD'
_diffrn_measurement_method 'thin-slice \w'
_diffrn_radiation_monochromator 'silicon 111'
_diffrn_radiation_source 'Daresbury SRS station 9.8'
_diffrn_radiation_type synchrotron
_diffrn_radiation_wavelength 0.6751
_diffrn_reflns_av_R_equivalents 0.0125
_diffrn_reflns_av_sigmaI/netI 0.0201
_diffrn_reflns_limit_h_max 5
_diffrn_reflns_limit_h_min -5
_diffrn_reflns_limit_k_max 10
_diffrn_reflns_limit_k_min -10
_diffrn_reflns_limit_l_max 12
_diffrn_reflns_limit_l_min -12
_diffrn_reflns_number 3107
_diffrn_reflns_theta_full 23.99
_diffrn_reflns_theta_max 23.99
_diffrn_reflns_theta_min 3.98
_diffrn_standards_decay_% 10
_diffrn_standards_number 0
_exptl_absorpt_coefficient_mu 0.138
_exptl_absorpt_correction_T_max 0.995
_exptl_absorpt_correction_T_min 0.950
_exptl_absorpt_correction_type multi-scan
_exptl_absorpt_process_details '(SADABS; Sheldrick, 2004)'
_exptl_crystal_colour colourless
_exptl_crystal_density_diffrn 1.530
_exptl_crystal_density_method 'not measured'
_exptl_crystal_description needle
_exptl_crystal_F_000 196
_exptl_crystal_size_max 0.17
_exptl_crystal_size_mid 0.06
_exptl_crystal_size_min 0.04
_refine_diff_density_max 0.286
_refine_diff_density_min -0.282
_refine_ls_extinction_method none
_refine_ls_goodness_of_fit_ref 1.081
_refine_ls_hydrogen_treatment mixed
_refine_ls_matrix_type full
_refine_ls_number_parameters 152
_refine_ls_number_reflns 1462
_refine_ls_number_restraints 0
_refine_ls_restrained_S_all 1.081
_refine_ls_R_factor_all 0.0461
_refine_ls_R_factor_gt 0.0410
_refine_ls_shift/su_max 0.000
_refine_ls_shift/su_mean 0.000
_refine_ls_structure_factor_coef Fsqd
_refine_ls_weighting_details 'calc w = 1/[\s^2^(Fo^2^)+(0.0612P)^2^+0.1629P] where P = (Fo^2^+2Fc^2^)/3'
_refine_ls_weighting_scheme calc
_refine_ls_wR_factor_gt 0.1091
_refine_ls_wR_factor_ref 0.1127
_reflns_number_gt 1290
_reflns_number_total 1462
_reflns_threshold_expression I>2\s(I)
_cod_data_source_file sk1883.cif
_cod_data_source_block I
_cod_database_code 2015208
_cod_database_fobs_code 2015208

loop_
_symmetry_equiv_pos_as_xyz
'x, y, z'
'-x, -y, -z'

loop_
_atom_site_label
_atom_site_fract_x
_atom_site_fract_y
_atom_site_fract_z
_atom_site_U_iso_or_equiv
_atom_site_adp_type
_atom_site_calc_flag
_atom_site_refinement_flags
_atom_site_occupancy
_atom_site_disorder_assembly
_atom_site_disorder_group
_atom_site_type_symbol
O1 0.1767(3) 0.28166(15) 0.21124(12) 0.0303(3) Uani d . 1 . . O
O2 0.7259(3) -0.06990(15) 0.11945(11) 0.0301(3) Uani d . 1 . . O
O3 0.8000(2) 0.12759(14) 0.56769(11) 0.0253(3) Uani d . 1 . . O
O4 0.2014(3) 0.37904(18) 0.47908(17) 0.0258(5) Uani d P 0.749(4) A 1 O
H4 0.185(7) 0.426(4) 0.570(4) 0.060(10) Uiso d P 0.749(4) A 1 H
O4' 0.4430(10) 0.3260(6) 0.6113(5) 0.0294(16) Uani d P 0.251(4) A 2 O
H4' 0.30(2) 0.370(13) 0.654(11) 0.06(3) Uiso d P 0.251(4) A 2 H
N1 0.4500(3) 0.10589(17) 0.16874(15) 0.0250(4) Uani d . 1 . . N
H1N 0.393(4) 0.096(2) 0.081(2) 0.028(5) Uiso d . 1 . . H
N2 0.7611(3) 0.03382(17) 0.34269(14) 0.0231(3) Uani d . 1 . . N
H2N 0.884(5) -0.024(3) 0.367(2) 0.034(5) Uiso d . 1 . . H
N3 0.4059(6) 0.2948(4) 0.5106(4) 0.0247(7) Uani d P 0.749(4) A 1 N
N3' 0.345(2) 0.3137(16) 0.4805(15) 0.0247(7) Uani d P 0.251(4) A 2 N
C1 0.3519(3) 0.20861(19) 0.25692(17) 0.0242(4) Uani d . 1 A . C
C2 0.6492(3) 0.01775(19) 0.20473(17) 0.0237(4) Uani d . 1 . . C
C3 0.6900(3) 0.12542(19) 0.44808(16) 0.0222(4) Uani d . 1 A . C
C4 0.4706(3) 0.21783(19) 0.40561(17) 0.0231(4) Uani d . 1 . . C
C5 0.2034(7) 0.4555(4) 0.8319(3) 0.0753(9) Uani d . 1 . . C
H5A 0.3635 0.4022 0.8378 0.113 Uiso calc R 1 . . H
H5B 0.0310 0.3764 0.8253 0.113 Uiso calc R 1 . . H
H5C 0.2416 0.5425 0.9141 0.113 Uiso calc R 1 . . H
O5 0.1666(3) 0.52024(17) 0.71566(14) 0.0389(4) Uani d . 1 . . O
H5 0.024(6) 0.561(3) 0.710(3) 0.059(8) Uiso d . 1 . . H

loop_
_atom_site_aniso_label
_atom_site_aniso_U_11
_atom_site_aniso_U_22
_atom_site_aniso_U_33
_atom_site_aniso_U_12
_atom_site_aniso_U_13
_atom_site_aniso_U_23
O1 0.0303(7) 0.0368(7) 0.0293(6) 0.0213(5) 0.0083(5) 0.0076(5)
O2 0.0355(7) 0.0356(7) 0.0236(6) 0.0224(6) 0.0083(5) 0.0031(5)
O3 0.0235(6) 0.0318(6) 0.0223(6) 0.0115(5) 0.0064(5) 0.0047(5)
O4 0.0248(9) 0.0269(9) 0.0303(10) 0.0160(7) 0.0107(6) 0.0042(7)
O4' 0.034(3) 0.039(3) 0.016(3) 0.014(2) 0.008(2) 0.001(2)
N1 0.0268(8) 0.0305(8) 0.0197(8) 0.0157(6) 0.0048(6) 0.0037(6)
N2 0.0217(7) 0.0274(7) 0.0234(7) 0.0140(6) 0.0062(5) 0.0055(6)
N3 0.0176(16) 0.0217(12) 0.038(2) 0.0104(10) 0.0096(14) 0.0053(10)
N3' 0.0176(16) 0.0217(12) 0.038(2) 0.0104(10) 0.0096(14) 0.0053(10)
C1 0.0212(8) 0.0255(8) 0.0286(9) 0.0101(7) 0.0093(7) 0.0047(7)
C2 0.0233(8) 0.0253(8) 0.0241(8) 0.0104(7) 0.0068(6) 0.0043(6)
C3 0.0191(8) 0.0231(8) 0.0252(9) 0.0056(6) 0.0080(6) 0.0037(6)
C4 0.0210(8) 0.0228(8) 0.0259(9) 0.0068(6) 0.0075(6) 0.0032(6)
C5 0.102(2) 0.0693(18) 0.0590(16) 0.0507(17) 0.0029(15) 0.0176(13)
O5 0.0338(7) 0.0422(8) 0.0407(8) 0.0194(6) 0.0130(6) -0.0044(6)

loop_
_atom_type_symbol
_atom_type_description
_atom_type_scat_dispersion_real
_atom_type_scat_dispersion_imag
_atom_type_scat_source
C C 0.0033 0.0016 'International Tables Vol C Tables 4.2.6.8 and 6.1.1.4'
H H 0.0000 0.0000 'International Tables Vol C Tables 4.2.6.8 and 6.1.1.4'
N N 0.0061 0.0033 'International Tables Vol C Tables 4.2.6.8 and 6.1.1.4'
O O 0.0106 0.0060 'International Tables Vol C Tables 4.2.6.8 and 6.1.1.4'

loop_
_geom_angle_atom_site_label_1
_geom_angle_atom_site_label_2
_geom_angle_atom_site_label_3
_geom_angle
_geom_angle_publ_flag
H4 O4 N3 101(2) ?
O4 N3 C4 114.6(2) yes
H4' O4' N3' 105(6) ?
O4' N3' C4 111.7(8) yes
H5 O5 C5 108.1(19) ?
H1N N1 C1 120.4(13) ?
H1N N1 C2 112.9(13) ?
C1 N1 C2 126.63(15) yes
H2N N2 C2 117.3(13) ?
H2N N2 C3 115.8(13) ?
C2 N2 C3 126.80(14) yes
O1 C1 N1 119.99(15) ?
O1 C1 C4 124.90(14) ?
N1 C1 C4 115.10(14) yes
O2 C2 N1 122.35(15) ?
O2 C2 N2 121.09(14) ?
N1 C2 N2 116.56(14) yes
O3 C3 N2 121.02(14) ?
O3 C3 C4 123.65(14) ?
N2 C3 C4 115.32(14) yes
N3 C4 C1 129.00(17) yes
N3 C4 C3 111.45(17) yes
N3' C4 C1 109.4(5) yes
N3' C4 C3 131.1(5) yes
C1 C4 C3 119.53(14) yes
O5 C5 H5A 109.5 ?
O5 C5 H5B 109.5 ?
O5 C5 H5C 109.5 ?
H5A C5 H5B 109.5 ?
H5A C5 H5C 109.5 ?
H5B C5 H5C 109.5 ?

loop_
_geom_bond_atom_site_label_1
_geom_bond_atom_site_label_2
_geom_bond_site_symmetry_2
_geom_bond_distance
_geom_bond_publ_flag
O1 C1 . 1.218(2) yes
O2 C2 . 1.2202(19) yes
O3 C3 . 1.2218(19) yes
O4 H4 . 0.98(4) ?
O4 N3 . 1.361(3) yes
N3 C4 . 1.293(4) yes
O4' H4' . 1.01(12) ?
O4' N3' . 1.299(13) yes
N3' C4 . 1.349(16) yes
O5 H5 . 0.84(3) ?
N1 H1N . 0.86(2) ?
N1 C1 . 1.376(2) yes
N1 C2 . 1.374(2) yes
N2 H2N . 0.88(2) ?
N2 C2 . 1.372(2) yes
N2 C3 . 1.369(2) yes
C1 C4 . 1.490(2) yes
C3 C4 . 1.490(2) yes
C5 H5A . 0.980 ?
C5 H5B . 0.980 ?
C5 H5C . 0.980 ?
O5 C5 . 1.395(3) yes

loop_
_geom_hbond_atom_site_label_D
_geom_hbond_atom_site_label_H
_geom_hbond_atom_site_label_A
_geom_hbond_site_symmetry_A
_geom_hbond_distance_DH
_geom_hbond_distance_HA
_geom_hbond_distance_DA
_geom_hbond_angle_DHA
_geom_hbond_publ_flag
O4 H4 O5 . 0.98(4) 1.59(4) 2.567(2) 174(3) yes
O4' H4' O5 . 1.01(12) 1.64(12) 2.574(5) 152(9) yes
O5 H5 O1 2_566 0.84(3) 1.98(3) 2.7361(18) 150(2) yes
O5 H5 O4 2_566 0.84(3) 2.21(3) 2.761(2) 124(2) yes
N1 H1N O2 2_655 0.86(2) 1.97(2) 2.8322(19) 178.2(19) yes
N2 H2N O3 2_756 0.88(2) 1.98(2) 2.8519(18) 172.2(19) yes

loop_
_geom_torsion_atom_site_label_1
_geom_torsion_atom_site_label_2
_geom_torsion_atom_site_label_3
_geom_torsion_atom_site_label_4
_geom_torsion
C2 N1 C1 O1 178.94(15)
C2 N1 C1 C4 -2.3(2)
C3 N2 C2 O2 -178.78(15)
C3 N2 C2 N1 1.7(2)
C1 N1 C2 O2 -179.43(15)
C1 N1 C2 N2 0.1(3)
C2 N2 C3 O3 178.33(15)
C2 N2 C3 C4 -0.9(2)
O4 N3 C4 C1 -0.3(4)
O4 N3 C4 C3 -178.5(2)
O4' N3' C4 C1 -179.8(7)
O4' N3' C4 C3 1.4(13)
O1 C1 C4 N3 3.5(3)
O1 C1 C4 N3' 2.6(6)
O1 C1 C4 C3 -178.37(15)
N1 C1 C4 N3 -175.2(2)
N1 C1 C4 N3' -176.1(6)
N1 C1 C4 C3 2.9(2)
O3 C3 C4 N3 -2.3(3)
O3 C3 C4 N3' -1.9(8)
O3 C3 C4 C1 179.28(14)
N2 C3 C4 N3 176.93(19)
N2 C3 C4 N3' 177.3(7)
N2 C3 C4 C1 -1.5(2)
